data_2023207
loop_
_publ_author_name
'Rudnitskaya, Olga V.'
'Komarovskikh, Milena R.'
'Pekarskaya, Maria G.'
'Pshenichnyy, Daniil S.'
'Akkurt, Mehmet'
'Khalilov, Ali N.'
'Bhattarai, Ajaya'
'Mamedov, Ibrahim G.'

_publ_section_title
;
 Synthesis, molecular and crystal structure of
 [(NH2)2CSSC(NH2)2]2[RuBr6]Br2&#x00B7;3H2O
;
_journal_coeditor_code NY2005
_journal_issue 8
_journal_name_full 'Acta Crystallographica Section E Crystallographic Communications'
_journal_paper_doi 10.1107/S2056989024006832
_journal_volume 80
_journal_year 2024
_chemical_formula_iupac '(C2 H8 N4 S2)2 [Ru Br6] Br2, 3H2 O'
_chemical_formula_moiety '2(C2 H8 N4 S2 2+), Br6 Ru 2-, 2(Br -), 3(H2 O)'
_chemical_formula_sum 'C4 H22 Br8 N8 O3 Ru S4'
_chemical_formula_weight 1098.88
_chemical_name_systematic
;
Bis[dithiobis(formamidinium)] hexabromidoruthenium dibromide trihydrate
;
_space_group_crystal_system orthorhombic
_space_group_IT_number 63
_space_group_name_Hall '-C 2c 2'
_space_group_name_H-M_alt 'C m c m'
_atom_sites_solution_hydrogens difmap
_atom_sites_solution_primary difmap
_atom_sites_solution_secondary difmap
_audit_creation_method SHELXL-2018/3
_cell_angle_alpha 90
_cell_angle_beta 90
_cell_angle_gamma 90
_cell_formula_units_Z 4
_cell_length_a 11.6462(3)
_cell_length_b 13.9943(4)
_cell_length_c 16.9225(5)
_cell_measurement_reflns_used 1291
_cell_measurement_temperature 150(2)
_cell_measurement_theta_max 26.60
_cell_measurement_theta_min 2.28
_cell_volume 2758.04(13)
_computing_cell_refinement
;
SAINT (Bruker, 2016)
;
_computing_data_collection
;
APEX3 (Bruker, 2016)
;
_computing_data_reduction
;
SAINT (Bruker, 2016)
;
_computing_molecular_graphics
;
ORTEP-3 for Windows (Farrugia, 2012)
;
_computing_publication_material
;
PLATON (Spek, 2020)
;
_computing_structure_refinement
;
<i>SHELXL2019/3</i> (Sheldrick, 2015b)
;
_computing_structure_solution
;
<i>SHELXT2014/5</i> (Sheldrick, 2015a)
;
_diffrn_ambient_temperature 150(2)
_diffrn_measured_fraction_theta_full 1.000
_diffrn_measured_fraction_theta_max 1.000
_diffrn_measurement_device_type 'Bruker D8 Venture'
_diffrn_measurement_method '\f and \w scans'
_diffrn_radiation_type MoK\a
_diffrn_radiation_wavelength 0.71073
_diffrn_reflns_av_R_equivalents 0.0434
_diffrn_reflns_av_unetI/netI 0.0235
_diffrn_reflns_limit_h_max 16
_diffrn_reflns_limit_h_min -16
_diffrn_reflns_limit_k_max 20
_diffrn_reflns_limit_k_min -19
_diffrn_reflns_limit_l_max 24
_diffrn_reflns_limit_l_min -24
_diffrn_reflns_number 22642
_diffrn_reflns_theta_full 25.242
_diffrn_reflns_theta_max 30.522
_diffrn_reflns_theta_min 2.275
_diffrn_source microsource
_exptl_absorpt_coefficient_mu 12.485
_exptl_absorpt_correction_T_max 0.0998
_exptl_absorpt_correction_T_min 0.0425
_exptl_absorpt_correction_type multi-scan
_exptl_absorpt_process_details
;
(SADABS; Krause <i>et al.</i>,  2015)
;
_exptl_crystal_colour black
_exptl_crystal_density_diffrn 2.646
_exptl_crystal_description plate
_exptl_crystal_F_000 2056
_exptl_crystal_size_max 0.300
_exptl_crystal_size_mid 0.200
_exptl_crystal_size_min 0.020
_refine_diff_density_max 1.061
_refine_diff_density_min -0.594
_refine_ls_extinction_method none
_refine_ls_goodness_of_fit_ref 1.069
_refine_ls_hydrogen_treatment refxyz
_refine_ls_matrix_type full
_refine_ls_number_parameters 93
_refine_ls_number_reflns 2269
_refine_ls_number_restraints 1
_refine_ls_restrained_S_all 1.069
_refine_ls_R_factor_all 0.0266
_refine_ls_R_factor_gt 0.0227
_refine_ls_shift/su_max 0.001
_refine_ls_shift/su_mean 0.000
_refine_ls_structure_factor_coef Fsqd
_refine_ls_weighting_details 'w=1/[\s^2^(Fo^2^)+(0.0237P)^2^+6.8980P] where P=(Fo^2^+2Fc^2^)/3'
_refine_ls_weighting_scheme calc
_refine_ls_wR_factor_gt 0.0552
_refine_ls_wR_factor_ref 0.0567
_reflns_number_gt 2057
_reflns_number_total 2269
_reflns_threshold_expression 'I > 2\s(I)'
_cod_data_source_file ny2005.cif
_cod_data_source_block I
_cod_database_code 2023207
_shelx_space_group_comment
;
The symmetry employed for this shelxl refinement is uniquely defined
by the following loop, which should always be used as a source of
symmetry information in preference to the above space-group names.
They are only intended as comments.
;
_shelx_estimated_absorpt_t_min 0.117
_shelx_estimated_absorpt_t_max 0.788

loop_
_space_group_symop_operation_xyz
'x, y, z'
'-x, -y, z+1/2'
'-x, y, -z+1/2'
'x, -y, -z'
'x+1/2, y+1/2, z'
'-x+1/2, -y+1/2, z+1/2'
'-x+1/2, y+1/2, -z+1/2'
'x+1/2, -y+1/2, -z'
'-x, -y, -z'
'x, y, -z-1/2'
'x, -y, z-1/2'
'-x, y, z'
'-x+1/2, -y+1/2, -z'
'x+1/2, y+1/2, -z-1/2'
'x+1/2, -y+1/2, z-1/2'
'-x+1/2, y+1/2, z'

loop_
_atom_site_type_symbol
_atom_site_label
_atom_site_fract_x
_atom_site_fract_y
_atom_site_fract_z
_atom_site_U_iso_or_equiv
_atom_site_adp_type
_atom_site_calc_flag
_atom_site_occupancy
_atom_site_disorder_assembly
_atom_site_disorder_group
Ru Ru1 0.500000 0.65423(2) 0.750000 0.01754(8) Uani d 1 . .
Br Br1 0.500000 0.77930(2) 0.85365(2) 0.02178(8) Uani d 1 . .
Br Br2 0.500000 0.52583(2) 0.64822(2) 0.02559(8) Uani d 1 . .
Br Br3 0.28649(3) 0.65551(2) 0.750000 0.02565(9) Uani d 1 . .
Br Br4 0.500000 0.17169(2) 0.58416(2) 0.02717(9) Uani d 1 . .
S S1 0.18284(5) 0.47494(4) 0.55623(4) 0.02521(13) Uani d 1 . .
N N1 0.2957(2) 0.33273(17) 0.61812(15) 0.0280(5) Uani d 1 . .
H H1A 0.264(3) 0.353(2) 0.657(2) 0.034 Uiso d 1 . .
H H1B 0.330(3) 0.285(2) 0.616(2) 0.034 Uiso d 1 . .
N N2 0.3321(2) 0.35163(17) 0.48633(16) 0.0329(5) Uani d 1 . .
H H2A 0.331(3) 0.386(3) 0.443(2) 0.039 Uiso d 1 . .
H H2B 0.380(3) 0.310(2) 0.489(2) 0.039 Uiso d 1 . .
C C1 0.2816(2) 0.37771(17) 0.55165(16) 0.0241(5) Uani d 1 . .
O O1 0.2061(2) 0.4299(2) 0.750000 0.0305(6) Uani d 1 . .
H H1C 0.249(4) 0.478(3) 0.750000 0.046 Uiso d 1 . .
H H1D 0.136(3) 0.445(4) 0.750000 0.046 Uiso d 1 . .
O O2 0.000000 0.5321(3) 0.750000 0.0360(9) Uani d 1 . .
H H2 0.000000 0.579(4) 0.709(3) 0.054 Uiso d 1 . .

loop_
_atom_site_aniso_label
_atom_site_aniso_U_11
_atom_site_aniso_U_22
_atom_site_aniso_U_33
_atom_site_aniso_U_12
_atom_site_aniso_U_13
_atom_site_aniso_U_23
Ru1 0.01735(16) 0.01668(16) 0.01860(17) 0.000 0.000 0.000
Br1 0.02324(15) 0.02066(15) 0.02144(16) 0.000 0.000 -0.00283(11)
Br2 0.03078(18) 0.02150(16) 0.02447(17) 0.000 0.000 -0.00468(12)
Br3 0.01777(15) 0.02213(16) 0.0371(2) -0.00096(11) 0.000 0.000
Br4 0.02496(16) 0.02304(16) 0.0335(2) 0.000 0.000 0.00104(13)
S1 0.0280(3) 0.0238(3) 0.0238(3) 0.0043(2) 0.0033(2) 0.0016(2)
N1 0.0287(11) 0.0256(11) 0.0298(12) 0.0040(8) 0.0033(9) 0.0043(9)
N2 0.0370(13) 0.0272(11) 0.0345(13) 0.0063(10) 0.0128(11) 0.0034(10)
C1 0.0228(11) 0.0199(10) 0.0295(13) -0.0019(9) 0.0023(9) 0.0015(9)
O1 0.0329(14) 0.0254(13) 0.0333(15) 0.0003(11) 0.000 0.000
O2 0.042(2) 0.032(2) 0.035(2) 0.000 0.000 0.000

loop_
_atom_type_symbol
_atom_type_description
_atom_type_scat_dispersion_real
_atom_type_scat_dispersion_imag
_atom_type_scat_source
C C 0.0033 0.0016 'International Tables Vol C Tables 4.2.6.8 and 6.1.1.4'
H H 0.0000 0.0000 'International Tables Vol C Tables 4.2.6.8 and 6.1.1.4'
Br Br -0.2901 2.4595 'International Tables Vol C Tables 4.2.6.8 and 6.1.1.4'
N N 0.0061 0.0033 'International Tables Vol C Tables 4.2.6.8 and 6.1.1.4'
O O 0.0106 0.0060 'International Tables Vol C Tables 4.2.6.8 and 6.1.1.4'
Ru Ru -1.2594 0.8363 'International Tables Vol C Tables 4.2.6.8 and 6.1.1.4'
S S 0.1246 0.1234 'International Tables Vol C Tables 4.2.6.8 and 6.1.1.4'

loop_
_geom_angle_atom_site_label_1
_geom_angle_atom_site_label_2
_geom_angle_atom_site_label_3
_geom_angle_site_symmetry_1
_geom_angle_site_symmetry_3
_geom_angle
_geom_angle_publ_flag
Br1 Ru1 Br1 . 10_557 90.122(19) ?
Br1 Ru1 Br3 . 3_656 89.708(8) ?
Br1 Ru1 Br3 10_557 3_656 89.708(8) ?
Br1 Ru1 Br3 . . 89.708(8) ?
Br1 Ru1 Br3 10_557 . 89.708(8) ?
Br3 Ru1 Br3 3_656 . 179.17(2) ?
Br1 Ru1 Br2 . 10_557 91.151(12) ?
Br1 Ru1 Br2 10_557 10_557 178.727(16) ?
Br3 Ru1 Br2 3_656 10_557 90.298(8) ?
Br3 Ru1 Br2 . 10_557 90.298(8) ?
Br1 Ru1 Br2 . . 178.729(16) ?
Br1 Ru1 Br2 10_557 . 91.150(12) ?
Br3 Ru1 Br2 3_656 . 90.298(8) ?
Br3 Ru1 Br2 . . 90.298(8) ?
Br2 Ru1 Br2 10_557 . 87.58(2) ?
C1 S1 S1 . 4_566 102.90(9) ?
C1 N1 H1A . . 119(2) ?
C1 N1 H1B . . 117(3) ?
H1A N1 H1B . . 124(4) ?
C1 N2 H2A . . 123(2) ?
C1 N2 H2B . . 117(3) ?
H2A N2 H2B . . 117(3) ?
N1 C1 N2 . . 122.7(2) ?
N1 C1 S1 . . 114.4(2) ?
N2 C1 S1 . . 122.8(2) ?
H1C O1 H1D . . 112(5) ?

loop_
_geom_bond_atom_site_label_1
_geom_bond_atom_site_label_2
_geom_bond_site_symmetry_2
_geom_bond_distance
_geom_bond_publ_flag
Ru1 Br1 . 2.4779(4) y
Ru1 Br1 10_557 2.4779(4) y
Ru1 Br3 3_656 2.4866(3) y
Ru1 Br3 . 2.4866(3) y
Ru1 Br2 10_557 2.4890(4) y
Ru1 Br2 . 2.4890(4) y
S1 C1 . 1.783(2) ?
S1 S1 4_566 2.0282(12) ?
N1 C1 . 1.299(3) ?
N1 H1A . 0.80(4) ?
N1 H1B . 0.77(3) ?
N2 C1 . 1.305(3) ?
N2 H2A . 0.88(4) ?
N2 H2B . 0.81(3) ?
O1 H1C . 0.84(3) ?
O1 H1D . 0.84(3) ?
O2 H2 . 0.95(5) ?

loop_
_geom_hbond_atom_site_label_D
_geom_hbond_atom_site_label_H
_geom_hbond_atom_site_label_A
_geom_hbond_site_symmetry_A
_geom_hbond_distance_DH
_geom_hbond_distance_HA
_geom_hbond_distance_DA
_geom_hbond_angle_DHA
_geom_hbond_publ_flag
N1 H1A O1 . 0.80(4) 2.02(4) 2.814(3) 167(3) yes
O1 H1C Br3 . 0.84(3) 2.52(3) 3.293(3) 154(4) yes
O1 H1D O2 . 0.84(3) 2.00(4) 2.794(4) 157(5) yes
N1 H1B Br4 . 0.77(3) 2.60(4) 3.327(2) 157(3) yes
N2 H2B Br1 2_664 0.81(3) 2.96(4) 3.496(2) 125(3) yes
N2 H2A Br2 4_566 0.88(4) 2.79(4) 3.456(2) 134(3) yes
N2 H2B Br4 . 0.81(3) 2.87(4) 3.592(3) 149(3) yes
O2 H2 Br4 5_455 0.95(5) 2.48(5) 3.419(2) 167(4) yes

loop_
_geom_torsion_atom_site_label_1
_geom_torsion_atom_site_label_2
_geom_torsion_atom_site_label_3
_geom_torsion_atom_site_label_4
_geom_torsion_site_symmetry_1
_geom_torsion_site_symmetry_2
_geom_torsion_site_symmetry_3
_geom_torsion_site_symmetry_4
_geom_torsion
_geom_torsion_publ_flag
S1 S1 C1 N1 4_566 . . . -179.53(18) ?
S1 S1 C1 N2 4_566 . . . -2.0(2) ?
